data_2243121
loop_
_publ_author_name
'Yennawar, Hemant P.'
'Hess, Andrew R.'
'Allcock, Harry R.'

_publ_section_title
;
 Crystal structures of three hexakis(fluoroaryloxy)cyclotriphosphazenes
;
_journal_coeditor_code HB7853
_journal_issue 10
_journal_name_full 'Acta Crystallographica Section E'
_journal_page_first 1525
_journal_page_last 1530
_journal_paper_doi 10.1107/S2056989019012933
_journal_volume 75
_journal_year 2019
_chemical_formula_iupac 'C36 F30 N3 O6 P3'
_chemical_formula_moiety 'C36 F30 N3 O6 P3'
_chemical_formula_sum 'C36 F30 N3 O6 P3'
_chemical_formula_weight 1233.30
_chemical_name_systematic
;
Hexakis(pentafluorophenoxy)cyclotriphosphazene
;
_space_group_crystal_system monoclinic
_space_group_IT_number 14
_space_group_name_Hall '-P 2ybc'
_space_group_name_H-M_alt 'P 1 21/c 1'
_symmetry_space_group_name_Hall '-P 2ybc'
_symmetry_space_group_name_H-M 'P 1 21/c 1'
_audit_creation_method
;
Olex2 1.2
(compiled 2018.05.29 svn.r3508 for OlexSys, GUI svn.r5506)
;
_cell_angle_alpha 90
_cell_angle_beta 109.612(12)
_cell_angle_gamma 90
_cell_formula_units_Z 4
_cell_length_a 8.1111(17)
_cell_length_b 44.054(9)
_cell_length_c 12.259(2)
_cell_measurement_reflns_used 4693
_cell_measurement_temperature 298(2)
_cell_measurement_theta_max 27.825
_cell_measurement_theta_min 2.666
_cell_volume 4126.3(14)
_computing_cell_refinement
;
SAINT (Bruker, 2001)
;
_computing_data_collection
;
SMART (Bruker, 2001)
;
_computing_data_reduction
;
SAINT (Bruker, 2001)
;
_computing_molecular_graphics
;
<i>OLEX2</i> (Dolomanov <i>et al.</i>,  2009)
;
_computing_publication_material
;
<i>OLEX2</i> (Dolomanov <i>et al.</i>,  2009)
;
_computing_structure_refinement
;
SHELXL (Sheldrick, 2015)
;
_computing_structure_solution
;
SHELXS97 (Sheldrick, 2008)
;
_diffrn_ambient_temperature 298(2)
_diffrn_measured_fraction_theta_full 1.000
_diffrn_measured_fraction_theta_max 0.993
_diffrn_measurement_device_type 'Bruker SMART CCD area detector'
_diffrn_measurement_method 'phi and omega scans'
_diffrn_radiation_monochromator graphite
_diffrn_radiation_type MoK\a
_diffrn_radiation_wavelength 0.71073
_diffrn_reflns_av_R_equivalents 0.0477
_diffrn_reflns_av_unetI/netI 0.0547
_diffrn_reflns_limit_h_max 10
_diffrn_reflns_limit_h_min -10
_diffrn_reflns_limit_k_max 50
_diffrn_reflns_limit_k_min -58
_diffrn_reflns_limit_l_max 16
_diffrn_reflns_limit_l_min -16
_diffrn_reflns_number 35241
_diffrn_reflns_theta_full 25.242
_diffrn_reflns_theta_max 28.297
_diffrn_reflns_theta_min 1.823
_diffrn_source 'fine-focus sealed tube'
_exptl_absorpt_coefficient_mu 0.334
_exptl_absorpt_correction_T_max 0.9
_exptl_absorpt_correction_T_min 0.735831
_exptl_absorpt_correction_type multi-scan
_exptl_absorpt_process_details
;
(SADABS; Bruker, 2001)
;
_exptl_crystal_colour colorless
_exptl_crystal_density_diffrn 1.985
_exptl_crystal_density_method 'not measured'
_exptl_crystal_description block
_exptl_crystal_F_000 2400
_exptl_crystal_size_max 0.22
_exptl_crystal_size_mid 0.09
_exptl_crystal_size_min 0.07
_refine_diff_density_max 0.367
_refine_diff_density_min -0.278
_refine_ls_extinction_method none
_refine_ls_goodness_of_fit_ref 1.043
_refine_ls_hydrogen_treatment constr
_refine_ls_matrix_type full
_refine_ls_number_parameters 703
_refine_ls_number_reflns 10189
_refine_ls_number_restraints 0
_refine_ls_restrained_S_all 1.043
_refine_ls_R_factor_all 0.1122
_refine_ls_R_factor_gt 0.0653
_refine_ls_shift/su_max 0.000
_refine_ls_shift/su_mean 0.000
_refine_ls_structure_factor_coef Fsqd
_refine_ls_weighting_details 'w=1/[\s^2^(Fo^2^)+(0.0615P)^2^+1.7223P] where P=(Fo^2^+2Fc^2^)/3'
_refine_ls_weighting_scheme calc
_refine_ls_wR_factor_gt 0.1334
_refine_ls_wR_factor_ref 0.1528
_reflns_number_gt 6392
_reflns_number_total 10189
_reflns_threshold_expression 'I > 2\s(I)'
_cod_data_source_file hb7853sup1.cif
_cod_data_source_block 1
_cod_database_code 2243121
_shelx_space_group_comment
;
The symmetry employed for this shelxl refinement is uniquely defined
by the following loop, which should always be used as a source of
symmetry information in preference to the above space-group names.
They are only intended as comments.
;

loop_
_space_group_symop_operation_xyz
'x, y, z'
'-x, y+1/2, -z+1/2'
'-x, -y, -z'
'x, -y-1/2, z-1/2'

loop_
_atom_site_type_symbol
_atom_site_label
_atom_site_fract_x
_atom_site_fract_y
_atom_site_fract_z
_atom_site_U_iso_or_equiv
_atom_site_adp_type
_atom_site_calc_flag
_atom_site_occupancy
C C1 0.6926(4) 0.09424(7) 1.1812(3) 0.0416(7) Uani d 1
C C2 0.5803(4) 0.07350(7) 1.2016(3) 0.0470(8) Uani d 1
C C3 0.5875(5) 0.06715(8) 1.3133(3) 0.0554(9) Uani d 1
C C4 0.7097(6) 0.08083(9) 1.4052(3) 0.0610(10) Uani d 1
C C5 0.8280(5) 0.10073(9) 1.3867(3) 0.0573(9) Uani d 1
C C6 0.8207(4) 0.10717(8) 1.2747(3) 0.0475(8) Uani d 1
C C7 0.5605(4) 0.17945(7) 1.0959(3) 0.0460(8) Uani d 1
C C8 0.5722(5) 0.18524(8) 1.2088(3) 0.0497(8) Uani d 1
C C9 0.4951(5) 0.21051(8) 1.2361(3) 0.0582(10) Uani d 1
C C10 0.4057(6) 0.23023(9) 1.1506(4) 0.0702(11) Uani d 1
C C11 0.3920(6) 0.22461(9) 1.0372(4) 0.0736(12) Uani d 1
C C12 0.4707(6) 0.19951(9) 1.0112(3) 0.0621(10) Uani d 1
C C13 0.3912(4) 0.07382(8) 0.6439(3) 0.0466(8) Uani d 1
C C14 0.4062(5) 0.05131(8) 0.7251(3) 0.0494(8) Uani d 1
C C15 0.3329(5) 0.02319(9) 0.6940(3) 0.0569(9) Uani d 1
C C16 0.2437(5) 0.01726(9) 0.5794(4) 0.0641(10) Uani d 1
C C17 0.2247(5) 0.03944(9) 0.4968(3) 0.0618(10) Uani d 1
C C18 0.2987(5) 0.06757(8) 0.5299(3) 0.0544(9) Uani d 1
C C19 0.3286(4) 0.16421(8) 0.5883(3) 0.0477(8) Uani d 1
C C20 0.3597(5) 0.15734(9) 0.4861(3) 0.0546(9) Uani d 1
C C21 0.2459(6) 0.16755(11) 0.3823(3) 0.0688(12) Uani d 1
C C22 0.1052(6) 0.18442(11) 0.3783(4) 0.0770(14) Uani d 1
C C23 0.0725(5) 0.19159(9) 0.4787(4) 0.0701(12) Uani d 1
C C24 0.1862(5) 0.18160(8) 0.5842(3) 0.0549(9) Uani d 1
C C25 0.0555(4) 0.06138(7) 0.9107(3) 0.0397(7) Uani d 1
C C26 0.0353(4) 0.06203(8) 1.0179(3) 0.0484(8) Uani d 1
C C27 -0.0802(5) 0.04288(9) 1.0433(3) 0.0568(10) Uani d 1
C C28 -0.1764(5) 0.02322(9) 0.9628(4) 0.0620(10) Uani d 1
C C29 -0.1628(5) 0.02253(8) 0.8558(4) 0.0613(10) Uani d 1
C C30 -0.0443(4) 0.04154(8) 0.8297(3) 0.0506(8) Uani d 1
C C31 -0.0249(4) 0.15380(7) 0.8629(3) 0.0408(7) Uani d 1
C C32 -0.1235(4) 0.16325(9) 0.7536(3) 0.0540(9) Uani d 1
C C33 -0.1967(5) 0.19206(10) 0.7379(4) 0.0681(11) Uani d 1
C C34 -0.1686(6) 0.21080(9) 0.8302(5) 0.0776(13) Uani d 1
C C35 -0.0736(6) 0.20128(11) 0.9383(4) 0.0848(14) Uani d 1
C C36 -0.0014(5) 0.17292(9) 0.9550(3) 0.0629(10) Uani d 1
F F1 0.4652(3) 0.05897(5) 1.11273(18) 0.0638(6) Uani d 1
F F2 0.4764(3) 0.04710(5) 1.3322(2) 0.0827(7) Uani d 1
F F3 0.7157(4) 0.07480(6) 1.51341(19) 0.0915(8) Uani d 1
F F4 0.9493(3) 0.11414(6) 1.47566(18) 0.0846(7) Uani d 1
F F5 0.9380(3) 0.12597(5) 1.25684(17) 0.0677(6) Uani d 1
F F6 0.6578(3) 0.16612(5) 1.29261(17) 0.0672(6) Uani d 1
F F7 0.5068(4) 0.21555(5) 1.3460(2) 0.0864(8) Uani d 1
F F8 0.3293(4) 0.25475(6) 1.1773(3) 0.1067(9) Uani d 1
F F9 0.3015(5) 0.24383(6) 0.9530(3) 0.1180(11) Uani d 1
F F10 0.4592(4) 0.19441(6) 0.90053(19) 0.0906(8) Uani d 1
F F11 0.4950(3) 0.05731(5) 0.83754(17) 0.0646(6) Uani d 1
F F12 0.3469(3) 0.00219(5) 0.7744(2) 0.0839(7) Uani d 1
F F13 0.1757(3) -0.01046(6) 0.5482(2) 0.0913(8) Uani d 1
F F14 0.1356(4) 0.03367(6) 0.3857(2) 0.0911(8) Uani d 1
F F15 0.2806(3) 0.08866(5) 0.44835(17) 0.0727(6) Uani d 1
F F16 0.5005(3) 0.14165(6) 0.48793(17) 0.0741(6) Uani d 1
F F17 0.2745(4) 0.16014(7) 0.28379(18) 0.1002(9) Uani d 1
F F18 -0.0045(4) 0.19480(7) 0.2765(2) 0.1156(11) Uani d 1
F F19 -0.0640(4) 0.20851(7) 0.4760(3) 0.1098(10) Uani d 1
F F20 0.1589(3) 0.18879(5) 0.6823(2) 0.0692(6) Uani d 1
F F21 0.1291(3) 0.08154(6) 1.09856(19) 0.0790(7) Uani d 1
F F22 -0.0943(4) 0.04346(6) 1.1492(2) 0.0922(8) Uani d 1
F F23 -0.2883(4) 0.00434(6) 0.9892(3) 0.1051(10) Uani d 1
F F24 -0.2579(3) 0.00299(7) 0.7757(3) 0.1065(10) Uani d 1
F F25 -0.0271(3) 0.03995(6) 0.72509(18) 0.0796(7) Uani d 1
F F26 -0.1516(3) 0.14481(7) 0.66480(19) 0.0926(8) Uani d 1
F F27 -0.2941(4) 0.20106(7) 0.6316(2) 0.1131(10) Uani d 1
F F28 -0.2407(5) 0.23864(7) 0.8134(3) 0.1388(14) Uani d 1
F F29 -0.0517(5) 0.21937(8) 1.0304(3) 0.1567(17) Uani d 1
F F30 0.0883(4) 0.16350(7) 1.0612(2) 0.1096(11) Uani d 1
N N1 0.5949(3) 0.12681(6) 0.8763(2) 0.0421(6) Uani d 1
N N2 0.2484(3) 0.11962(6) 0.7635(2) 0.0423(6) Uani d 1
N N3 0.3687(3) 0.12301(6) 0.9952(2) 0.0415(6) Uani d 1
O O1 0.6882(3) 0.10044(5) 1.06885(17) 0.0434(5) Uani d 1
O O2 0.6489(3) 0.15494(5) 1.07273(18) 0.0477(5) Uani d 1
O O3 0.4738(3) 0.10159(5) 0.67212(18) 0.0501(6) Uani d 1
O O4 0.4493(3) 0.15599(5) 0.69450(17) 0.0477(6) Uani d 1
O O5 0.1827(3) 0.07727(5) 0.8847(2) 0.0520(6) Uani d 1
O O6 0.0334(3) 0.12420(5) 0.8812(2) 0.0483(6) Uani d 1
P P1 0.56188(10) 0.12633(2) 0.99536(6) 0.03754(19) Uani d 1
P P2 0.43660(11) 0.12538(2) 0.75940(6) 0.0398(2) Uani d 1
P P3 0.21764(10) 0.11254(2) 0.88150(7) 0.0386(2) Uani d 1

loop_
_atom_site_aniso_label
_atom_site_aniso_U_11
_atom_site_aniso_U_22
_atom_site_aniso_U_33
_atom_site_aniso_U_12
_atom_site_aniso_U_13
_atom_site_aniso_U_23
C1 0.0455(18) 0.0390(18) 0.0401(16) 0.0065(15) 0.0142(14) 0.0016(13)
C2 0.0475(19) 0.0378(18) 0.0529(19) 0.0032(15) 0.0133(15) 0.0001(15)
C3 0.066(2) 0.040(2) 0.065(2) 0.0042(18) 0.029(2) 0.0117(17)
C4 0.085(3) 0.061(2) 0.0419(19) 0.017(2) 0.0273(19) 0.0082(17)
C5 0.063(2) 0.062(2) 0.0373(18) 0.005(2) 0.0039(16) -0.0046(16)
C6 0.047(2) 0.046(2) 0.0454(18) 0.0015(16) 0.0109(15) 0.0022(15)
C7 0.0481(19) 0.0377(19) 0.0521(19) -0.0083(15) 0.0165(15) -0.0020(15)
C8 0.054(2) 0.040(2) 0.0547(19) -0.0068(16) 0.0190(17) -0.0011(16)
C9 0.075(3) 0.046(2) 0.065(2) -0.0116(19) 0.038(2) -0.0116(18)
C10 0.091(3) 0.037(2) 0.094(3) 0.005(2) 0.046(3) -0.006(2)
C11 0.101(3) 0.042(2) 0.079(3) 0.011(2) 0.031(3) 0.016(2)
C12 0.086(3) 0.046(2) 0.054(2) 0.005(2) 0.023(2) 0.0002(17)
C13 0.050(2) 0.048(2) 0.0482(18) 0.0033(16) 0.0245(15) -0.0031(15)
C14 0.051(2) 0.056(2) 0.0454(18) 0.0130(17) 0.0211(15) 0.0036(16)
C15 0.062(2) 0.049(2) 0.065(2) 0.0109(18) 0.0296(19) 0.0074(18)
C16 0.062(2) 0.049(2) 0.087(3) -0.0019(19) 0.033(2) -0.009(2)
C17 0.063(2) 0.068(3) 0.056(2) -0.005(2) 0.0223(19) -0.0138(19)
C18 0.067(2) 0.056(2) 0.0445(19) 0.0048(19) 0.0246(17) 0.0027(16)
C19 0.0469(19) 0.049(2) 0.0431(17) -0.0138(16) 0.0097(15) 0.0085(15)
C20 0.052(2) 0.065(2) 0.0438(18) -0.0195(19) 0.0121(16) 0.0061(16)
C21 0.066(3) 0.089(3) 0.046(2) -0.033(2) 0.0110(19) 0.014(2)
C22 0.073(3) 0.076(3) 0.060(3) -0.023(2) -0.006(2) 0.033(2)
C23 0.057(3) 0.051(2) 0.090(3) -0.001(2) 0.009(2) 0.018(2)
C24 0.059(2) 0.044(2) 0.062(2) -0.0089(18) 0.0194(18) 0.0084(17)
C25 0.0337(16) 0.0350(17) 0.0515(18) 0.0007(13) 0.0157(14) 0.0020(14)
C26 0.049(2) 0.047(2) 0.0505(19) 0.0088(16) 0.0181(16) 0.0007(15)
C27 0.063(2) 0.056(2) 0.061(2) 0.0210(19) 0.0337(19) 0.0187(18)
C28 0.054(2) 0.043(2) 0.103(3) 0.0072(18) 0.045(2) 0.015(2)
C29 0.047(2) 0.043(2) 0.091(3) -0.0061(17) 0.019(2) -0.016(2)
C30 0.0438(19) 0.057(2) 0.0517(19) 0.0038(17) 0.0164(16) -0.0073(16)
C31 0.0313(16) 0.0438(19) 0.0482(17) 0.0016(14) 0.0145(13) 0.0014(14)
C32 0.0404(19) 0.064(2) 0.052(2) 0.0008(17) 0.0086(16) -0.0051(17)
C33 0.046(2) 0.076(3) 0.072(3) 0.011(2) 0.0061(19) 0.024(2)
C34 0.071(3) 0.044(2) 0.108(4) 0.016(2) 0.018(3) 0.004(2)
C35 0.085(3) 0.071(3) 0.087(3) 0.022(3) 0.014(3) -0.027(3)
C36 0.060(2) 0.068(3) 0.054(2) 0.013(2) 0.0106(18) -0.0071(19)
F1 0.0627(13) 0.0517(13) 0.0676(13) -0.0130(10) 0.0094(11) -0.0062(10)
F2 0.0933(18) 0.0708(16) 0.0991(18) -0.0122(13) 0.0523(15) 0.0165(13)
F3 0.130(2) 0.0991(19) 0.0522(13) 0.0106(17) 0.0400(14) 0.0150(12)
F4 0.0969(18) 0.0943(18) 0.0446(12) -0.0045(15) -0.0001(12) -0.0116(12)
F5 0.0548(13) 0.0764(15) 0.0632(13) -0.0181(11) 0.0081(10) 0.0023(11)
F6 0.0811(15) 0.0679(14) 0.0505(11) 0.0101(12) 0.0195(11) 0.0037(10)
F7 0.124(2) 0.0742(17) 0.0773(15) -0.0031(15) 0.0556(15) -0.0204(12)
F8 0.145(3) 0.0604(16) 0.131(2) 0.0308(17) 0.068(2) -0.0052(15)
F9 0.167(3) 0.0779(19) 0.108(2) 0.0553(19) 0.045(2) 0.0362(16)
F10 0.138(2) 0.0800(17) 0.0510(13) 0.0280(16) 0.0274(14) 0.0122(11)
F11 0.0714(14) 0.0710(14) 0.0505(12) 0.0135(11) 0.0194(10) 0.0088(10)
F12 0.1004(19) 0.0582(15) 0.0973(18) 0.0091(13) 0.0389(15) 0.0250(13)
F13 0.0918(19) 0.0572(16) 0.117(2) -0.0105(13) 0.0252(16) -0.0142(14)
F14 0.108(2) 0.0894(19) 0.0641(15) -0.0214(15) 0.0137(14) -0.0236(13)
F15 0.0969(17) 0.0714(15) 0.0477(12) -0.0055(13) 0.0213(11) 0.0043(10)
F16 0.0680(15) 0.1052(19) 0.0565(12) -0.0079(14) 0.0309(11) 0.0023(12)
F17 0.0997(19) 0.155(3) 0.0414(12) -0.0437(18) 0.0177(12) 0.0091(14)
F18 0.100(2) 0.131(3) 0.0808(17) -0.0171(18) -0.0158(15) 0.0543(17)
F19 0.084(2) 0.089(2) 0.138(3) 0.0258(16) 0.0137(18) 0.0305(18)
F20 0.0739(15) 0.0547(13) 0.0833(15) 0.0004(11) 0.0322(12) -0.0005(11)
F21 0.0782(16) 0.0930(18) 0.0682(14) -0.0034(13) 0.0276(12) -0.0285(13)
F22 0.108(2) 0.109(2) 0.0837(16) 0.0342(16) 0.0637(15) 0.0331(14)
F23 0.0888(19) 0.0729(17) 0.179(3) -0.0060(14) 0.078(2) 0.0311(18)
F24 0.0753(17) 0.101(2) 0.142(2) -0.0374(16) 0.0350(17) -0.0549(19)
F25 0.0721(15) 0.109(2) 0.0579(13) -0.0093(14) 0.0224(11) -0.0215(12)
F26 0.0747(16) 0.120(2) 0.0586(13) 0.0176(15) -0.0094(12) -0.0294(14)
F27 0.092(2) 0.131(3) 0.0925(19) 0.0332(18) -0.0006(15) 0.0503(18)
F28 0.125(3) 0.0636(19) 0.202(4) 0.0419(18) 0.021(2) 0.009(2)
F29 0.185(4) 0.124(3) 0.129(3) 0.061(3) 0.010(2) -0.068(2)
F30 0.129(2) 0.141(3) 0.0469(13) 0.062(2) 0.0131(14) -0.0107(14)
N1 0.0348(14) 0.0533(17) 0.0400(13) -0.0002(12) 0.0150(11) 0.0015(12)
N2 0.0359(14) 0.0434(16) 0.0436(14) -0.0005(12) 0.0084(11) 0.0010(11)
N3 0.0432(14) 0.0477(16) 0.0378(13) 0.0003(12) 0.0191(11) 0.0023(11)
O1 0.0445(12) 0.0474(13) 0.0381(11) 0.0057(10) 0.0135(9) -0.0002(9)
O2 0.0435(13) 0.0471(14) 0.0503(13) -0.0012(11) 0.0128(10) -0.0058(10)
O3 0.0574(15) 0.0533(15) 0.0475(13) -0.0046(12) 0.0280(11) -0.0041(10)
O4 0.0497(13) 0.0525(14) 0.0394(11) -0.0095(11) 0.0130(10) 0.0041(10)
O5 0.0466(13) 0.0388(13) 0.0809(16) -0.0011(10) 0.0352(12) 0.0006(11)
O6 0.0366(12) 0.0435(13) 0.0700(15) 0.0032(10) 0.0246(11) 0.0038(11)
P1 0.0361(4) 0.0414(5) 0.0356(4) 0.0004(4) 0.0126(3) -0.0002(3)
P2 0.0392(4) 0.0463(5) 0.0348(4) -0.0025(4) 0.0137(3) 0.0017(3)
P3 0.0342(4) 0.0372(5) 0.0473(4) 0.0003(3) 0.0174(3) 0.0012(3)

loop_
_atom_type_symbol
_atom_type_description
_atom_type_scat_dispersion_real
_atom_type_scat_dispersion_imag
_atom_type_scat_source
C C 0.0033 0.0016 'International Tables Vol C Tables 4.2.6.8 and 6.1.1.4'
F F 0.0171 0.0103 'International Tables Vol C Tables 4.2.6.8 and 6.1.1.4'
N N 0.0061 0.0033 'International Tables Vol C Tables 4.2.6.8 and 6.1.1.4'
O O 0.0106 0.0060 'International Tables Vol C Tables 4.2.6.8 and 6.1.1.4'
P P 0.1023 0.0942 'International Tables Vol C Tables 4.2.6.8 and 6.1.1.4'

loop_
_geom_angle_atom_site_label_1
_geom_angle_atom_site_label_2
_geom_angle_atom_site_label_3
_geom_angle
C2 C1 C6 118.8(3)
C2 C1 O1 120.9(3)
C6 C1 O1 120.1(3)
C1 C2 C3 120.5(3)
F1 C2 C1 119.7(3)
F1 C2 C3 119.8(3)
C4 C3 C2 120.5(3)
F2 C3 C2 120.0(3)
F2 C3 C4 119.6(3)
C3 C4 C5 119.9(3)
F3 C4 C3 120.4(4)
F3 C4 C5 119.8(4)
C4 C5 C6 119.7(3)
F4 C5 C4 120.7(3)
F4 C5 C6 119.6(4)
C5 C6 C1 120.5(3)
F5 C6 C1 119.9(3)
F5 C6 C5 119.7(3)
C12 C7 C8 118.8(3)
C12 C7 O2 122.0(3)
O2 C7 C8 119.1(3)
C9 C8 C7 120.7(3)
F6 C8 C7 120.0(3)
F6 C8 C9 119.2(3)
C10 C9 C8 119.8(3)
F7 C9 C8 119.8(4)
F7 C9 C10 120.5(4)
C9 C10 C11 120.1(4)
F8 C10 C9 119.7(4)
F8 C10 C11 120.3(4)
C12 C11 C10 119.6(4)
F9 C11 C10 119.9(4)
F9 C11 C12 120.5(4)
C11 C12 C7 121.0(3)
F10 C12 C7 119.7(3)
F10 C12 C11 119.3(3)
C14 C13 O3 122.5(3)
C18 C13 C14 118.4(3)
C18 C13 O3 119.0(3)
C15 C14 C13 121.5(3)
F11 C14 C13 118.9(3)
F11 C14 C15 119.6(3)
C14 C15 C16 119.1(3)
F12 C15 C14 120.1(3)
F12 C15 C16 120.8(4)
C15 C16 C17 120.5(4)
F13 C16 C15 119.3(4)
F13 C16 C17 120.1(4)
C18 C17 C16 119.4(3)
F14 C17 C16 120.2(4)
F14 C17 C18 120.3(4)
C13 C18 C17 121.0(3)
F15 C18 C13 120.5(3)
F15 C18 C17 118.5(3)
C24 C19 C20 119.6(3)
C24 C19 O4 119.9(3)
O4 C19 C20 120.2(3)
C21 C20 C19 119.6(4)
F16 C20 C19 120.8(3)
F16 C20 C21 119.5(3)
C22 C21 C20 120.8(4)
F17 C21 C20 119.2(4)
F17 C21 C22 120.0(4)
C21 C22 C23 120.4(4)
F18 C22 C21 120.6(5)
F18 C22 C23 119.0(5)
C22 C23 C24 119.6(4)
F19 C23 C22 121.0(4)
F19 C23 C24 119.4(4)
C19 C24 C23 119.9(4)
F20 C24 C19 119.6(3)
F20 C24 C23 120.5(4)
C30 C25 C26 118.3(3)
C30 C25 O5 117.9(3)
O5 C25 C26 123.4(3)
C27 C26 C25 120.8(3)
F21 C26 C25 119.8(3)
F21 C26 C27 119.4(3)
C28 C27 C26 120.1(3)
F22 C27 C26 119.6(4)
F22 C27 C28 120.3(4)
C27 C28 C29 120.6(3)
C27 C28 F23 119.5(4)
F23 C28 C29 119.9(4)
C28 C29 C30 119.8(3)
F24 C29 C28 120.7(4)
F24 C29 C30 119.5(4)
C25 C30 C29 120.4(3)
F25 C30 C25 120.2(3)
F25 C30 C29 119.4(3)
C32 C31 O6 120.0(3)
C36 C31 C32 119.5(3)
C36 C31 O6 120.1(3)
C31 C32 C33 119.6(3)
F26 C32 C31 120.2(3)
F26 C32 C33 120.2(3)
C34 C33 C32 119.8(4)
F27 C33 C32 119.5(4)
F27 C33 C34 120.7(4)
C35 C34 C33 120.5(4)
F28 C34 C33 119.0(4)
F28 C34 C35 120.5(4)
C34 C35 C36 120.2(4)
F29 C35 C34 120.6(4)
F29 C35 C36 119.2(4)
C35 C36 C31 120.4(4)
F30 C36 C31 119.7(3)
F30 C36 C35 119.9(4)
P1 N1 P2 120.34(16)
P2 N2 P3 121.16(16)
P1 N3 P3 120.25(15)
C1 O1 P1 119.83(18)
C7 O2 P1 125.9(2)
C13 O3 P2 124.36(19)
C19 O4 P2 123.23(19)
C25 O5 P3 131.5(2)
C31 O6 P3 125.49(19)
N1 P1 N3 118.74(13)
N1 P1 O1 104.91(13)
N1 P1 O2 111.30(13)
N3 P1 O1 112.64(13)
N3 P1 O2 108.43(13)
O2 P1 O1 99.06(12)
N1 P2 O3 110.92(14)
N1 P2 O4 104.64(13)
N2 P2 N1 118.94(13)
N2 P2 O3 108.71(13)
N2 P2 O4 112.47(13)
O4 P2 O3 99.40(12)
N2 P3 N3 115.79(13)
N2 P3 O5 107.53(13)
N2 P3 O6 111.94(13)
O5 P3 N3 110.87(14)
O6 P3 N3 111.06(13)
O6 P3 O5 98.18(12)

loop_
_geom_bond_atom_site_label_1
_geom_bond_atom_site_label_2
_geom_bond_distance
C1 C2 1.371(5)
C1 C6 1.385(4)
C1 O1 1.392(3)
C2 C3 1.379(5)
C2 F1 1.336(4)
C3 C4 1.366(5)
C3 F2 1.336(4)
C4 C5 1.374(6)
C4 F3 1.337(4)
C5 C6 1.383(5)
C5 F4 1.337(4)
C6 F5 1.334(4)
C7 C8 1.379(4)
C7 C12 1.372(5)
C7 O2 1.378(4)
C8 C9 1.372(5)
C8 F6 1.330(4)
C9 C10 1.367(6)
C9 F7 1.337(4)
C10 C11 1.380(6)
C10 F8 1.340(4)
C11 C12 1.367(5)
C11 F9 1.346(5)
C12 F10 1.347(4)
C13 C14 1.381(5)
C13 C18 1.374(5)
C13 O3 1.382(4)
C14 C15 1.372(5)
C14 F11 1.350(4)
C15 C16 1.372(5)
C15 F12 1.328(4)
C16 C17 1.378(6)
C16 F13 1.342(4)
C17 C18 1.377(5)
C17 F14 1.334(4)
C18 F15 1.336(4)
C19 C20 1.391(5)
C19 C24 1.373(5)
C19 O4 1.389(4)
C20 C21 1.373(5)
C20 F16 1.328(4)
C21 C22 1.349(6)
C21 F17 1.344(5)
C22 C23 1.380(6)
C22 F18 1.346(4)
C23 C24 1.385(5)
C23 F19 1.326(5)
C24 F20 1.331(4)
C25 C26 1.379(4)
C25 C30 1.365(4)
C25 O5 1.370(4)
C26 C27 1.372(5)
C26 F21 1.338(4)
C27 C28 1.347(6)
C27 F22 1.342(4)
C28 C29 1.354(6)
C28 F23 1.348(4)
C29 C30 1.390(5)
C29 F24 1.338(4)
C30 F25 1.338(4)
C31 C32 1.374(4)
C31 C36 1.369(5)
C31 O6 1.380(4)
C32 C33 1.387(5)
C32 F26 1.315(4)
C33 C34 1.358(6)
C33 F27 1.337(4)
C34 C35 1.357(6)
C34 F28 1.344(5)
C35 C36 1.366(6)
C35 F29 1.343(5)
C36 F30 1.327(4)
N1 P1 1.570(2)
N1 P2 1.572(3)
N2 P2 1.565(3)
N2 P3 1.579(3)
N3 P1 1.573(3)
N3 P3 1.584(3)
O1 P1 1.594(2)
O2 P1 1.593(2)
O3 P2 1.597(2)
O4 P2 1.586(2)
O5 P3 1.582(2)
O6 P3 1.579(2)

loop_
_geom_torsion_atom_site_label_1
_geom_torsion_atom_site_label_2
_geom_torsion_atom_site_label_3
_geom_torsion_atom_site_label_4
_geom_torsion
C1 C2 C3 C4 -1.7(5)
C1 C2 C3 F2 179.4(3)
C1 O1 P1 N1 179.4(2)
C1 O1 P1 N3 -50.1(3)
C1 O1 P1 O2 64.3(2)
C2 C1 C6 C5 -4.1(5)
C2 C1 C6 F5 175.9(3)
C2 C1 O1 P1 88.8(3)
C2 C3 C4 C5 -0.9(6)
C2 C3 C4 F3 179.5(3)
C3 C4 C5 C6 1.0(6)
C3 C4 C5 F4 -179.5(3)
C4 C5 C6 C1 1.5(5)
C4 C5 C6 F5 -178.5(3)
C6 C1 C2 C3 4.2(5)
C6 C1 C2 F1 -174.6(3)
C6 C1 O1 P1 -96.5(3)
C7 C8 C9 C10 -0.1(6)
C7 C8 C9 F7 179.4(3)
C7 O2 P1 N1 107.8(3)
C7 O2 P1 N3 -24.5(3)
C7 O2 P1 O1 -142.2(2)
C8 C7 C12 C11 -0.9(6)
C8 C7 C12 F10 179.4(3)
C8 C7 O2 P1 117.5(3)
C8 C9 C10 C11 0.5(6)
C8 C9 C10 F8 179.5(4)
C9 C10 C11 C12 -1.1(7)
C9 C10 C11 F9 178.9(4)
C10 C11 C12 C7 1.3(7)
C10 C11 C12 F10 -179.0(4)
C12 C7 C8 C9 0.3(5)
C12 C7 C8 F6 179.7(3)
C12 C7 O2 P1 -67.1(4)
C13 C14 C15 C16 0.5(5)
C13 C14 C15 F12 -178.8(3)
C13 O3 P2 N1 108.2(3)
C13 O3 P2 N2 -24.3(3)
C13 O3 P2 O4 -142.1(2)
C14 C13 C18 C17 -1.0(5)
C14 C13 C18 F15 179.9(3)
C14 C13 O3 P2 -62.3(4)
C14 C15 C16 C17 -1.3(6)
C14 C15 C16 F13 178.2(3)
C15 C16 C17 C18 1.1(6)
C15 C16 C17 F14 -179.0(3)
C16 C17 C18 C13 0.1(6)
C16 C17 C18 F15 179.2(3)
C18 C13 C14 C15 0.7(5)
C18 C13 C14 F11 -179.2(3)
C18 C13 O3 P2 121.5(3)
C19 C20 C21 C22 0.7(6)
C19 C20 C21 F17 -178.3(3)
C19 O4 P2 N1 -177.7(2)
C19 O4 P2 N2 -47.3(3)
C19 O4 P2 O3 67.6(3)
C20 C19 C24 C23 1.5(5)
C20 C19 C24 F20 -178.4(3)
C20 C19 O4 P2 -94.2(3)
C20 C21 C22 C23 -0.4(6)
C20 C21 C22 F18 178.9(3)
C21 C22 C23 C24 0.6(6)
C21 C22 C23 F19 179.0(4)
C22 C23 C24 C19 -1.2(6)
C22 C23 C24 F20 178.7(3)
C24 C19 C20 C21 -1.2(5)
C24 C19 C20 F16 177.1(3)
C24 C19 O4 P2 91.9(3)
C25 C26 C27 C28 -0.4(5)
C25 C26 C27 F22 178.4(3)
C25 O5 P3 N2 -131.9(3)
C25 O5 P3 N3 100.6(3)
C25 O5 P3 O6 -15.7(3)
C26 C25 C30 C29 -0.1(5)
C26 C25 C30 F25 -179.2(3)
C26 C25 O5 P3 -63.1(4)
C26 C27 C28 C29 -1.3(6)
C26 C27 C28 F23 179.4(3)
C27 C28 C29 C30 2.2(6)
C27 C28 C29 F24 179.9(4)
C28 C29 C30 C25 -1.5(6)
C28 C29 C30 F25 177.6(3)
C30 C25 C26 C27 1.0(5)
C30 C25 C26 F21 -179.0(3)
C30 C25 O5 P3 123.8(3)
C31 C32 C33 C34 0.8(6)
C31 C32 C33 F27 -179.2(3)
C31 O6 P3 N2 -57.9(3)
C31 O6 P3 N3 73.2(3)
C31 O6 P3 O5 -170.6(2)
C32 C31 C36 C35 -0.8(6)
C32 C31 C36 F30 177.6(3)
C32 C31 O6 P3 94.2(3)
C32 C33 C34 C35 -1.8(7)
C32 C33 C34 F28 -180.0(4)
C33 C34 C35 C36 1.6(8)
C33 C34 C35 F29 -177.3(5)
C34 C35 C36 C31 -0.3(7)
C34 C35 C36 F30 -178.6(4)
C36 C31 C32 C33 0.5(5)
C36 C31 C32 F26 -177.9(3)
C36 C31 O6 P3 -93.0(4)
F1 C2 C3 C4 177.1(3)
F1 C2 C3 F2 -1.8(5)
F2 C3 C4 C5 178.0(3)
F2 C3 C4 F3 -1.6(6)
F3 C4 C5 C6 -179.4(3)
F3 C4 C5 F4 0.1(6)
F4 C5 C6 C1 -178.0(3)
F4 C5 C6 F5 2.0(5)
F6 C8 C9 C10 -179.6(3)
F6 C8 C9 F7 -0.1(5)
F7 C9 C10 C11 -179.0(4)
F7 C9 C10 F8 0.0(6)
F8 C10 C11 C12 179.9(4)
F8 C10 C11 F9 0.0(7)
F9 C11 C12 C7 -178.7(4)
F9 C11 C12 F10 1.0(7)
F11 C14 C15 C16 -179.7(3)
F11 C14 C15 F12 1.1(5)
F12 C15 C16 C17 177.9(4)
F12 C15 C16 F13 -2.5(6)
F13 C16 C17 C18 -178.5(3)
F13 C16 C17 F14 1.4(6)
F14 C17 C18 C13 -179.8(3)
F14 C17 C18 F15 -0.7(6)
F16 C20 C21 C22 -177.7(4)
F16 C20 C21 F17 3.3(5)
F17 C21 C22 C23 178.6(4)
F17 C21 C22 F18 -2.2(6)
F18 C22 C23 C24 -178.6(3)
F18 C22 C23 F19 -0.2(6)
F19 C23 C24 C19 -179.6(3)
F19 C23 C24 F20 0.2(5)
F21 C26 C27 C28 179.6(3)
F21 C26 C27 F22 -1.6(5)
F22 C27 C28 C29 180.0(3)
F22 C27 C28 F23 0.7(5)
F23 C28 C29 C30 -178.5(3)
F23 C28 C29 F24 -0.8(6)
F24 C29 C30 C25 -179.2(3)
F24 C29 C30 F25 -0.1(5)
F26 C32 C33 C34 179.2(4)
F26 C32 C33 F27 -0.8(6)
F27 C33 C34 C35 178.2(4)
F27 C33 C34 F28 0.1(7)
F28 C34 C35 C36 179.7(4)
F28 C34 C35 F29 0.8(8)
F29 C35 C36 C31 178.6(4)
F29 C35 C36 F30 0.3(7)
O1 C1 C2 C3 178.9(3)
O1 C1 C2 F1 0.1(5)
O1 C1 C6 C5 -178.9(3)
O1 C1 C6 F5 1.1(5)
O2 C7 C8 C9 175.9(3)
O2 C7 C8 F6 -4.7(5)
O2 C7 C12 C11 -176.4(4)
O2 C7 C12 F10 3.9(6)
O3 C13 C14 C15 -175.6(3)
O3 C13 C14 F11 4.6(5)
O3 C13 C18 C17 175.4(3)
O3 C13 C18 F15 -3.7(5)
O4 C19 C20 C21 -175.2(3)
O4 C19 C20 F16 3.2(5)
O4 C19 C24 C23 175.5(3)
O4 C19 C24 F20 -4.4(5)
O5 C25 C26 C27 -172.0(3)
O5 C25 C26 F21 8.0(5)
O5 C25 C30 C29 173.3(3)
O5 C25 C30 F25 -5.8(5)
O6 C31 C32 C33 173.4(3)
O6 C31 C32 F26 -5.0(5)
O6 C31 C36 C35 -173.7(4)
O6 C31 C36 F30 4.7(5)
P1 N1 P2 N2 -7.2(3)
P1 N1 P2 O3 -134.30(18)
P1 N1 P2 O4 119.40(19)
P1 N3 P3 N2 -25.8(2)
P1 N3 P3 O5 96.99(19)
P1 N3 P3 O6 -154.95(16)
P2 N1 P1 N3 2.5(3)
P2 N1 P1 O1 129.44(18)
P2 N1 P1 O2 -124.38(18)
P2 N2 P3 N3 21.2(2)
P2 N2 P3 O5 -103.39(19)
P2 N2 P3 O6 149.87(17)
P3 N2 P2 N1 -5.2(3)
P3 N2 P2 O3 123.00(18)
P3 N2 P2 O4 -127.94(17)
P3 N3 P1 N1 14.5(3)
P3 N3 P1 O1 -108.68(18)
P3 N3 P1 O2 142.74(17)

_cod_database_fobs_code 2243121
